data_7005371
loop_
_publ_author_name
'Aragoni, M. Carla'
'Arca, Massimiliano'
'Devillanova, Francesco A.'
'Hursthouse, Michael B.'
'Huth, Susanne L.'
'Isaia, Francesco'
'Lippolis, Vito'
'Mancini, Annalisa'
'Soddu, Serena'
'Verani, Gaetano'

_publ_section_title
;
 Investigation into the reactivity of the coordinatively unsaturated
 phosphonodithioato [Ni(MeOpdt)2] towards
 2,4,6-tris(2-pyridyl)-1,3,5-triazine: goals and achievements.
;
_journal_issue 21
_journal_name_full 'Dalton transactions (Cambridge, England : 2003)'
_journal_page_first 2127
_journal_page_last 2134
_journal_paper_doi 10.1039/b701458a
_journal_year 2007
_chemical_formula_sum 'C36 H24 Br4 N12 Ni2'
_chemical_formula_weight 1061.73
_chemical_name_systematic
;
?
;
_space_group_IT_number 15
_symmetry_cell_setting monoclinic
_symmetry_space_group_name_Hall '-C 2yc'
_symmetry_space_group_name_H-M 'C 1 2/c 1'
_atom_sites_solution_hydrogens geom
_atom_sites_solution_primary direct
_atom_sites_solution_secondary difmap
_audit_creation_method SHELXL-97
_cell_angle_alpha 90.00
_cell_angle_beta 92.96(3)
_cell_angle_gamma 90.00
_cell_formula_units_Z 4
_cell_length_a 27.215(5)
_cell_length_b 8.5211(17)
_cell_length_c 17.543(4)
_cell_measurement_reflns_used 26537
_cell_measurement_temperature 120(2)
_cell_measurement_theta_max 27.48
_cell_measurement_theta_min 2.91
_cell_volume 4062.8(14)
_computing_cell_refinement 'DENZO (Otwinowski & Minor, 1997) & COLLECT (Hooft, 1998)'
_computing_data_collection 'COLLECT (Hooft, 1998)'
_computing_data_reduction 'DENZO (Otwinowski & Minor, 1997) & COLLECT (Hooft, 1998)'
_computing_structure_refinement 'SHELXL-97 (Sheldrick, 1997)'
_computing_structure_solution 'SHELXS-97 (Sheldrick, 1997)'
_diffrn_ambient_temperature 120(2)
_diffrn_detector_area_resol_mean 9.091
_diffrn_measured_fraction_theta_full 0.993
_diffrn_measured_fraction_theta_max 0.993
_diffrn_measurement_device_type 'Bruker-Nonius 95mm CCD camera on \k- goniostat'
_diffrn_measurement_method '\F & \w scans'
_diffrn_radiation_monochromator '10cm confocal mirrors'
_diffrn_radiation_source 'Bruker-Nonius FR591 rotating anode'
_diffrn_radiation_type MoK\a
_diffrn_radiation_wavelength 0.71073
_diffrn_reflns_av_R_equivalents 0.0410
_diffrn_reflns_av_sigmaI/netI 0.0428
_diffrn_reflns_limit_h_max 35
_diffrn_reflns_limit_h_min -30
_diffrn_reflns_limit_k_max 9
_diffrn_reflns_limit_k_min -10
_diffrn_reflns_limit_l_max 22
_diffrn_reflns_limit_l_min -22
_diffrn_reflns_number 17625
_diffrn_reflns_theta_full 27.50
_diffrn_reflns_theta_max 27.50
_diffrn_reflns_theta_min 3.44
_exptl_absorpt_coefficient_mu 4.903
_exptl_absorpt_correction_T_max 0.7574
_exptl_absorpt_correction_T_min 0.4405
_exptl_absorpt_correction_type multi-scan
_exptl_absorpt_process_details 'SADABS V2.10 (Sheldrick, G.M., 2003)'
_exptl_crystal_colour brown
_exptl_crystal_density_diffrn 1.736
_exptl_crystal_density_method 'not measured'
_exptl_crystal_description slab
_exptl_crystal_F_000 2080
_exptl_crystal_size_max 0.20
_exptl_crystal_size_mid 0.12
_exptl_crystal_size_min 0.06
_refine_diff_density_max 0.937
_refine_diff_density_min -0.585
_refine_diff_density_rms 0.125
_refine_ls_extinction_method none
_refine_ls_goodness_of_fit_ref 1.090
_refine_ls_hydrogen_treatment constr
_refine_ls_matrix_type full
_refine_ls_number_parameters 244
_refine_ls_number_reflns 4647
_refine_ls_number_restraints 0
_refine_ls_restrained_S_all 1.090
_refine_ls_R_factor_all 0.0466
_refine_ls_R_factor_gt 0.0370
_refine_ls_shift/su_max 0.001
_refine_ls_shift/su_mean 0.000
_refine_ls_structure_factor_coef Fsqd
_refine_ls_weighting_details 'calc w=1/[\s^2^(Fo^2^)+(0.0409P)^2^+17.1620P] where P=(Fo^2^+2Fc^2^)/3'
_refine_ls_weighting_scheme calc
_refine_ls_wR_factor_gt 0.0966
_refine_ls_wR_factor_ref 0.1007
_reflns_number_gt 3902
_reflns_number_total 4647
_reflns_threshold_expression >2sigma(I)
_cod_data_source_file b701458a.txt
_cod_data_source_block 04slh012
_cod_depositor_comments
;
The following automatic conversions were performed:
'_symmetry_cell_setting' value 'Monoclinic' changed to 'monoclinic'
according to '/home/saulius/struct/CIF-dictionaries/cif_core.dic'
dictionary named 'cif_core.dic' version 2.4.1 from 2010-06-29.

Automatic conversion script
Id: cif_fix_enum 1527 2010-12-29 10:47:43Z saulius 
;
_cod_original_cell_volume 4062.9(14)
_cod_original_sg_symbol_H-M C2/c
_cod_database_code 7005371

loop_
_symmetry_equiv_pos_as_xyz
'x, y, z'
'-x, y, -z+1/2'
'x+1/2, y+1/2, z'
'-x+1/2, y+1/2, -z+1/2'
'-x, -y, -z'
'x, -y, z-1/2'
'-x+1/2, -y+1/2, -z'
'x+1/2, -y+1/2, z-1/2'

loop_
_atom_site_label
_atom_site_type_symbol
_atom_site_fract_x
_atom_site_fract_y
_atom_site_fract_z
_atom_site_U_iso_or_equiv
_atom_site_adp_type
_atom_site_occupancy
_atom_site_symmetry_multiplicity
_atom_site_calc_flag
_atom_site_refinement_flags
_atom_site_disorder_assembly
_atom_site_disorder_group
C1 C 0.39597(13) 0.6253(4) -0.0085(2) 0.0205(7) Uani 1 1 d . . .
C2 C 0.46474(14) 0.7574(4) 0.0274(2) 0.0226(7) Uani 1 1 d . . .
C3 C 0.39657(13) 0.7962(4) 0.0916(2) 0.0200(7) Uani 1 1 d . . .
C4 C 0.36539(14) 0.8746(4) 0.1462(2) 0.0206(7) Uani 1 1 d . . .
C5 C 0.38314(14) 0.9870(4) 0.1975(2) 0.0240(8) Uani 1 1 d . . .
H5 H 0.4170 1.0148 0.2001 0.029 Uiso 1 1 calc R . .
C6 C 0.35045(16) 1.0584(4) 0.2451(2) 0.0268(8) Uani 1 1 d . . .
H6 H 0.3613 1.1371 0.2804 0.032 Uiso 1 1 calc R . .
C7 C 0.30171(15) 1.0119(4) 0.2396(2) 0.0247(8) Uani 1 1 d . . .
H7 H 0.2786 1.0583 0.2715 0.030 Uiso 1 1 calc R . .
C8 C 0.28684(14) 0.8976(4) 0.1876(2) 0.0213(7) Uani 1 1 d . . .
H8 H 0.2533 0.8664 0.1847 0.026 Uiso 1 1 calc R . .
C9 C 0.36499(14) 0.5184(4) -0.0563(2) 0.0208(7) Uani 1 1 d . . .
C10 C 0.38093(15) 0.4465(4) -0.1209(2) 0.0272(8) Uani 1 1 d . . .
H10 H 0.4131 0.4654 -0.1376 0.033 Uiso 1 1 calc R . .
C11 C 0.34878(16) 0.3454(5) -0.1611(2) 0.0297(9) Uani 1 1 d . . .
H11 H 0.3582 0.2961 -0.2067 0.036 Uiso 1 1 calc R . .
C12 C 0.30298(15) 0.3184(5) -0.1334(2) 0.0270(8) Uani 1 1 d . . .
H12 H 0.2810 0.2460 -0.1583 0.032 Uiso 1 1 calc R . .
C13 C 0.28932(14) 0.3976(4) -0.0689(2) 0.0235(8) Uani 1 1 d . . .
H13 H 0.2575 0.3797 -0.0509 0.028 Uiso 1 1 calc R . .
C14 C 0.51747(14) 0.7935(4) 0.0161(2) 0.0259(8) Uani 1 1 d . . .
C15 C 0.53888(14) 0.7276(4) -0.0447(2) 0.0250(8) Uani 1 1 d . . .
H15 H 0.5208 0.6597 -0.0787 0.030 Uiso 1 1 calc R . .
C16 C 0.58703(16) 0.7618(5) -0.0553(3) 0.0354(10) Uani 1 1 d . . .
H16 H 0.6026 0.7186 -0.0978 0.042 Uiso 1 1 calc R . .
C17 C 0.61311(15) 0.8579(5) -0.0054(3) 0.0329(9) Uani 1 1 d . . .
H17 H 0.6468 0.8803 -0.0126 0.039 Uiso 1 1 calc R . .
C18 C 0.58998(15) 0.9216(5) 0.0554(3) 0.0323(9) Uani 1 1 d . . .
H18 H 0.6079 0.9895 0.0896 0.039 Uiso 1 1 calc R . .
N1 N 0.37266(11) 0.6906(4) 0.04815(17) 0.0201(6) Uani 1 1 d . . .
N2 N 0.44257(12) 0.6561(4) -0.02167(18) 0.0235(7) Uani 1 1 d . . .
N3 N 0.44364(11) 0.8319(4) 0.08438(18) 0.0230(6) Uani 1 1 d . . .
N4 N 0.31760(11) 0.8297(4) 0.14149(17) 0.0201(6) Uani 1 1 d . . .
N5 N 0.31912(11) 0.4978(3) -0.03126(17) 0.0201(6) Uani 1 1 d . . .
N6 N 0.54202(14) 0.8893(4) 0.0672(2) 0.0376(9) Uani 1 1 d . . .
Ni1 Ni 0.301891(16) 0.65032(5) 0.05823(3) 0.01892(12) Uani 1 1 d . . .
Br1 Br 0.314471(14) 0.44098(4) 0.15888(2) 0.02578(11) Uani 1 1 d . . .
Br2 Br 0.211275(13) 0.63240(4) 0.05333(2) 0.02149(11) Uani 1 1 d . . .

loop_
_atom_site_aniso_label
_atom_site_aniso_U_11
_atom_site_aniso_U_22
_atom_site_aniso_U_33
_atom_site_aniso_U_23
_atom_site_aniso_U_13
_atom_site_aniso_U_12
C1 0.0165(18) 0.0228(18) 0.0223(18) 0.0015(14) 0.0020(14) 0.0018(14)
C2 0.0159(17) 0.0240(18) 0.0281(19) 0.0051(15) 0.0026(14) 0.0007(14)
C3 0.0171(17) 0.0226(18) 0.0202(17) 0.0021(14) 0.0007(13) -0.0009(14)
C4 0.0186(18) 0.0222(17) 0.0210(17) 0.0029(13) 0.0004(14) -0.0003(14)
C5 0.0201(19) 0.0278(19) 0.0241(18) -0.0007(15) 0.0020(15) -0.0024(15)
C6 0.035(2) 0.0240(19) 0.0216(18) -0.0008(15) 0.0001(16) 0.0003(16)
C7 0.028(2) 0.0241(18) 0.0223(18) 0.0022(14) 0.0069(15) 0.0040(16)
C8 0.0188(18) 0.0265(18) 0.0188(17) 0.0025(14) 0.0041(14) 0.0017(14)
C9 0.0200(18) 0.0197(17) 0.0231(18) 0.0025(14) 0.0030(14) -0.0008(14)
C10 0.025(2) 0.028(2) 0.029(2) -0.0014(16) 0.0048(16) 0.0014(16)
C11 0.034(2) 0.031(2) 0.0246(19) -0.0076(16) 0.0046(17) 0.0003(17)
C12 0.027(2) 0.0259(19) 0.0269(19) -0.0057(15) -0.0068(16) -0.0005(16)
C13 0.0202(19) 0.0252(18) 0.0247(18) 0.0034(15) -0.0015(15) -0.0018(15)
C14 0.0178(19) 0.0250(19) 0.035(2) 0.0019(16) 0.0010(15) -0.0020(15)
C15 0.0157(18) 0.0255(19) 0.034(2) 0.0002(16) 0.0062(15) -0.0019(15)
C16 0.030(2) 0.033(2) 0.044(2) 0.0028(19) 0.0099(19) 0.0035(18)
C17 0.018(2) 0.034(2) 0.047(3) 0.0126(19) 0.0040(18) -0.0028(16)
C18 0.021(2) 0.034(2) 0.042(2) 0.0050(18) -0.0048(18) -0.0053(17)
N1 0.0155(15) 0.0241(15) 0.0206(15) -0.0004(12) -0.0002(12) -0.0009(12)
N2 0.0185(16) 0.0241(16) 0.0280(16) -0.0029(13) 0.0032(13) -0.0013(12)
N3 0.0151(15) 0.0266(16) 0.0273(16) -0.0019(13) 0.0015(13) -0.0008(12)
N4 0.0163(15) 0.0217(15) 0.0222(15) 0.0023(12) -0.0003(12) -0.0005(12)
N5 0.0180(15) 0.0211(15) 0.0211(15) -0.0004(12) 0.0017(12) -0.0009(12)
N6 0.0264(19) 0.042(2) 0.045(2) 0.0056(17) 0.0031(17) -0.0025(16)
Ni1 0.0130(2) 0.0232(2) 0.0207(2) -0.00069(17) 0.00193(18) -0.00144(17)
Br1 0.0214(2) 0.0294(2) 0.0269(2) 0.00555(15) 0.00437(15) 0.00242(15)
Br2 0.01444(18) 0.0259(2) 0.02414(19) 0.00325(13) 0.00150(13) -0.00273(13)

loop_
_atom_type_symbol
_atom_type_description
_atom_type_scat_dispersion_real
_atom_type_scat_dispersion_imag
_atom_type_scat_source
C C 0.0033 0.0016 'International Tables Vol C Tables 4.2.6.8 and 6.1.1.4'
H H 0.0000 0.0000 'International Tables Vol C Tables 4.2.6.8 and 6.1.1.4'
N N 0.0061 0.0033 'International Tables Vol C Tables 4.2.6.8 and 6.1.1.4'
Ni Ni 0.3393 1.1124 'International Tables Vol C Tables 4.2.6.8 and 6.1.1.4'
Br Br -0.2901 2.4595 'International Tables Vol C Tables 4.2.6.8 and 6.1.1.4'

loop_
_geom_angle_atom_site_label_1
_geom_angle_atom_site_label_2
_geom_angle_atom_site_label_3
_geom_angle
_geom_angle_site_symmetry_1
_geom_angle_site_symmetry_3
_geom_angle_publ_flag
N2 C1 N1 123.0(3) . . ?
N2 C1 C9 123.2(3) . . ?
N1 C1 C9 113.8(3) . . ?
N2 C2 N3 126.1(3) . . ?
N2 C2 C14 116.9(3) . . ?
N3 C2 C14 117.0(3) . . ?
N1 C3 N3 123.1(3) . . ?
N1 C3 C4 113.5(3) . . ?
N3 C3 C4 123.3(3) . . ?
N4 C4 C5 122.5(3) . . ?
N4 C4 C3 114.6(3) . . ?
C5 C4 C3 122.9(3) . . ?
C4 C5 C6 118.7(4) . . ?
C4 C5 H5 120.6 . . ?
C6 C5 H5 120.6 . . ?
C7 C6 C5 118.3(4) . . ?
C7 C6 H6 120.9 . . ?
C5 C6 H6 120.9 . . ?
C8 C7 C6 119.7(4) . . ?
C8 C7 H7 120.1 . . ?
C6 C7 H7 120.1 . . ?
N4 C8 C7 122.5(4) . . ?
N4 C8 H8 118.7 . . ?
C7 C8 H8 118.7 . . ?
N5 C9 C10 122.9(3) . . ?
N5 C9 C1 113.9(3) . . ?
C10 C9 C1 123.2(3) . . ?
C9 C10 C11 118.4(4) . . ?
C9 C10 H10 120.8 . . ?
C11 C10 H10 120.8 . . ?
C12 C11 C10 118.7(4) . . ?
C12 C11 H11 120.7 . . ?
C10 C11 H11 120.7 . . ?
C11 C12 C13 119.5(4) . . ?
C11 C12 H12 120.3 . . ?
C13 C12 H12 120.3 . . ?
N5 C13 C12 122.4(4) . . ?
N5 C13 H13 118.8 . . ?
C12 C13 H13 118.8 . . ?
N6 C14 C15 123.2(4) . . ?
N6 C14 C2 118.7(4) . . ?
C15 C14 C2 118.2(3) . . ?
C14 C15 C16 118.2(4) . . ?
C14 C15 H15 120.9 . . ?
C16 C15 H15 120.9 . . ?
C15 C16 C17 120.6(4) . . ?
C15 C16 H16 119.7 . . ?
C17 C16 H16 119.7 . . ?
C16 C17 C18 119.2(4) . . ?
C16 C17 H17 120.4 . . ?
C18 C17 H17 120.4 . . ?
N6 C18 C17 121.3(4) . . ?
N6 C18 H18 119.4 . . ?
C17 C18 H18 119.4 . . ?
C1 N1 C3 118.3(3) . . ?
C1 N1 Ni1 120.0(2) . . ?
C3 N1 Ni1 121.2(2) . . ?
C1 N2 C2 114.7(3) . . ?
C3 N3 C2 114.6(3) . . ?
C8 N4 C4 118.3(3) . . ?
C8 N4 Ni1 128.1(3) . . ?
C4 N4 Ni1 113.6(2) . . ?
C13 N5 C9 118.1(3) . . ?
C13 N5 Ni1 127.7(3) . . ?
C9 N5 Ni1 113.9(2) . . ?
C18 N6 C14 117.6(4) . . ?
N1 Ni1 N5 77.59(12) . . ?
N1 Ni1 N4 77.03(12) . . ?
N5 Ni1 N4 154.55(12) . . ?
N1 Ni1 Br2 170.35(9) . . ?
N5 Ni1 Br2 101.30(9) . . ?
N4 Ni1 Br2 103.41(9) . . ?
N1 Ni1 Br1 95.04(9) . . ?
N5 Ni1 Br1 93.32(8) . . ?
N4 Ni1 Br1 90.70(8) . . ?
Br2 Ni1 Br1 94.59(3) . . ?
N1 Ni1 Br2 84.81(9) . 7_565 ?
N5 Ni1 Br2 84.81(8) . 7_565 ?
N4 Ni1 Br2 91.10(8) . 7_565 ?
Br2 Ni1 Br2 85.54(3) . 7_565 ?
Br1 Ni1 Br2 178.11(2) . 7_565 ?
Ni1 Br2 Ni1 94.46(3) . 7_565 ?

loop_
_geom_bond_atom_site_label_1
_geom_bond_atom_site_label_2
_geom_bond_distance
_geom_bond_site_symmetry_2
_geom_bond_publ_flag
C1 N2 1.327(5) . ?
C1 N1 1.328(5) . ?
C1 C9 1.474(5) . ?
C2 N2 1.340(5) . ?
C2 N3 1.339(5) . ?
C2 C14 1.490(5) . ?
C3 N1 1.328(5) . ?
C3 N3 1.329(5) . ?
C3 C4 1.472(5) . ?
C4 N4 1.354(5) . ?
C4 C5 1.384(5) . ?
C5 C6 1.391(5) . ?
C5 H5 0.9500 . ?
C6 C7 1.383(6) . ?
C6 H6 0.9500 . ?
C7 C8 1.381(5) . ?
C7 H7 0.9500 . ?
C8 N4 1.326(5) . ?
C8 H8 0.9500 . ?
C9 N5 1.356(5) . ?
C9 C10 1.378(5) . ?
C10 C11 1.393(6) . ?
C10 H10 0.9500 . ?
C11 C12 1.381(6) . ?
C11 H11 0.9500 . ?
C12 C13 1.384(5) . ?
C12 H12 0.9500 . ?
C13 N5 1.330(5) . ?
C13 H13 0.9500 . ?
C14 N6 1.362(5) . ?
C14 C15 1.362(6) . ?
C15 C16 1.365(6) . ?
C15 H15 0.9500 . ?
C16 C17 1.370(6) . ?
C16 H16 0.9500 . ?
C17 C18 1.377(6) . ?
C17 H17 0.9500 . ?
C18 N6 1.361(6) . ?
C18 H18 0.9500 . ?
N1 Ni1 1.973(3) . ?
N4 Ni1 2.142(3) . ?
N5 Ni1 2.109(3) . ?
Ni1 Br2 2.4679(8) . ?
Ni1 Br1 2.5208(7) . ?
Ni1 Br2 2.7045(7) 7_565 ?
Br2 Ni1 2.7045(7) 7_565 ?
